data_2206436
loop_
_publ_author_name
'Wang, Shi-Fan'
'Ruan, Ban-Feng'
'Li, Huang-Qiu'
'Zhu, Hai-Liang'
'Ng, Seik Weng'

_publ_section_title
;(5,5,7,12,12,14-Hexamethyl-1,4,8,11-tetraazacyclotetradecane-1,8-diacetato)cobalt(II)
 tetrahydrate
;
_journal_issue 8
_journal_name_full 'Acta Crystallographica Section E'
_journal_page_first m1484
_journal_page_last m1485
_journal_paper_doi 10.1107/S1600536805020532
_journal_volume 61
_journal_year 2005
_chemical_formula_iupac '[Co (C20 H38 N4 O4)], 4H2 O'
_chemical_formula_moiety 'C20 H38 Co N4 O4, 4H2 O'
_chemical_formula_sum 'C20 H46 Co N4 O8'
_chemical_formula_weight 529.54
_chemical_name_systematic
;
(5,5,7,12,12,14-Hexamethyl-1,4,8,11-tetraazacyclotetradecane-1,8-
diacetato)cobalt(II) tetrahydrate
;
_space_group_IT_number 14
_symmetry_cell_setting monoclinic
_symmetry_space_group_name_Hall '-P 2yn'
_symmetry_space_group_name_H-M 'P 1 21/n 1'
_atom_sites_solution_hydrogens geom
_atom_sites_solution_primary direct
_atom_sites_solution_secondary difmap
_audit_creation_method SHELXL-97
_cell_angle_alpha 90.00
_cell_angle_beta 93.6410(10)
_cell_angle_gamma 90.00
_cell_formula_units_Z 4
_cell_length_a 9.1896(6)
_cell_length_b 13.8731(9)
_cell_length_c 20.0010(10)
_cell_measurement_reflns_used 7719
_cell_measurement_temperature 295(2)
_cell_measurement_theta_max 28.3
_cell_measurement_theta_min 2.4
_cell_volume 2544.7(3)
_computing_cell_refinement 'SAINT (Bruker, 2002)'
_computing_data_collection 'SMART (Bruker, 2002)'
_computing_data_reduction SAINT
_computing_molecular_graphics 'ORTEPII (Johnson, 1976)'
_computing_publication_material SHELXL97
_computing_structure_refinement 'SHELXL97 (Sheldrick, 1997)'
_computing_structure_solution 'SHELXS97 (Sheldrick, 1997)'
_diffrn_ambient_temperature 295(2)
_diffrn_measured_fraction_theta_full 0.99
_diffrn_measured_fraction_theta_max 0.99
_diffrn_measurement_device_type 'Bruker APEX CCD'
_diffrn_measurement_method '\f and \w'
_diffrn_radiation_monochromator graphite
_diffrn_radiation_source 'fine-focus sealed tube'
_diffrn_radiation_type MoK\a
_diffrn_radiation_wavelength 0.71073
_diffrn_reflns_av_R_equivalents 0.0389
_diffrn_reflns_av_sigmaI/netI 0.0429
_diffrn_reflns_limit_h_max 11
_diffrn_reflns_limit_h_min -11
_diffrn_reflns_limit_k_max 18
_diffrn_reflns_limit_k_min -17
_diffrn_reflns_limit_l_max 25
_diffrn_reflns_limit_l_min -25
_diffrn_reflns_number 20921
_diffrn_reflns_theta_full 27.5
_diffrn_reflns_theta_max 27.50
_diffrn_reflns_theta_min 1.79
_diffrn_standards_decay_% 0
_diffrn_standards_interval_count 0
_diffrn_standards_interval_time 0
_diffrn_standards_number 0
_exptl_absorpt_coefficient_mu 0.724
_exptl_absorpt_correction_T_max 0.899
_exptl_absorpt_correction_T_min 0.673
_exptl_absorpt_correction_type multi-scan
_exptl_absorpt_process_details '(SADABS; Bruker, 2002)'
_exptl_crystal_colour Red
_exptl_crystal_density_diffrn 1.382
_exptl_crystal_density_meas 1.382
_exptl_crystal_density_method 'flotation in CH~2~Cl~2~/CHCl~3~'
_exptl_crystal_description Prism
_exptl_crystal_F_000 1140
_exptl_crystal_size_max 0.28
_exptl_crystal_size_mid 0.15
_exptl_crystal_size_min 0.15
_refine_diff_density_max 0.67
_refine_diff_density_min -0.68
_refine_ls_extinction_method none
_refine_ls_goodness_of_fit_ref 1.176
_refine_ls_hydrogen_treatment constr
_refine_ls_matrix_type full
_refine_ls_number_parameters 298
_refine_ls_number_reflns 5778
_refine_ls_number_restraints 24
_refine_ls_restrained_S_all 1.201
_refine_ls_R_factor_all 0.0723
_refine_ls_R_factor_gt 0.0624
_refine_ls_shift/su_max 0.001
_refine_ls_shift/su_mean 0.000
_refine_ls_structure_factor_coef Fsqd
_refine_ls_weighting_details 'calc w = 1/[\s^2^(Fo^2^)+(0.05P)^2^+3.0855P] where P = (Fo^2^+2Fc^2^)/3'
_refine_ls_weighting_scheme calc
_refine_ls_wR_factor_gt 0.1435
_refine_ls_wR_factor_ref 0.1485
_reflns_number_gt 5057
_reflns_number_total 5778
_reflns_threshold_expression I>2\s(I)
_cod_data_source_file hb6232.cif
_cod_data_source_block I
_cod_depositor_comments
;
The following automatic conversions were performed:
'_symmetry_cell_setting' value 'Monoclinic' changed to 'monoclinic'
according to '/home/saulius/struct/CIF-dictionaries/cif_core.dic'
dictionary named 'cif_core.dic' version 2.4.1 from
2010-06-29.

'_exptl_absorpt_correction_type' value 'Multi-scan' changed
to 'multi-scan' according to
'/home/saulius/struct/CIF-dictionaries/cif_core.dic' dictionary named
'cif_core.dic' version 2.4.1 from 2010-06-29.

Automatic conversion script
Id: cif_fix_enum 1527 2010-12-29 10:47:43Z saulius 

The following automatic conversions were performed:

'_symmetry_cell_setting' value 'Monoclinic' changed to 'monoclinic'
according to /home/saulius/struct/CIF-dictionaries/cif_core.dic
dictionary named 'cif_core.dic' version 2.4.1 from
2010-06-29.

'_exptl_absorpt_correction_type' value 'Multi-scan'
changed to 'multi-scan' according to
/home/saulius/struct/CIF-dictionaries/cif_core.dic dictionary named
'cif_core.dic' version 2.4.1 from 2010-06-29.

Automatic conversion script
Id: cif_fix_values 1715 2011-07-08 13:25:40Z adriana 
;
_cod_original_sg_symbol_H-M 'P 21/n'
_cod_database_code 2206436
_cod_database_fobs_code 2206436

loop_
_symmetry_equiv_pos_as_xyz
'x, y, z'
'-x+1/2, y+1/2, -z+1/2'
'-x, -y, -z'
'x-1/2, -y-1/2, z-1/2'

loop_
_atom_site_label
_atom_site_fract_x
_atom_site_fract_y
_atom_site_fract_z
_atom_site_U_iso_or_equiv
_atom_site_adp_type
_atom_site_calc_flag
_atom_site_refinement_flags
_atom_site_occupancy
_atom_site_type_symbol
Co1 0.62456(4) 0.39195(3) 0.25255(2) 0.02313(13) Uani d . 1 Co
O1 0.5297(3) 0.49300(17) 0.31585(12) 0.0373(5) Uani d . 1 O
O2 0.3920(3) 0.6251(2) 0.30454(17) 0.0557(8) Uani d . 1 O
O3 0.7597(3) 0.51159(16) 0.23485(12) 0.0353(5) Uani d . 1 O
O4 0.9252(3) 0.59940(18) 0.29357(16) 0.0513(7) Uani d . 1 O
O1w 0.5731(5) 0.5588(3) 0.45331(19) 0.0915(12) Uani d U 1 O
H1w1 0.5695 0.5337 0.4144 0.137 Uiso d . 1 H
H1w2 0.4889 0.5785 0.4620 0.137 Uiso d . 1 H
O2w 0.8574(7) 0.5201(6) 0.5092(4) 0.178(3) Uani d U 1 O
H2w1 0.7684 0.5353 0.4999 0.267 Uiso d . 1 H
H2w2 0.8613 0.4595 0.5183 0.267 Uiso d . 1 H
O3w 0.1255(10) 0.6183(5) 0.4054(4) 0.209(4) Uani d U 1 O
H3w1 0.0371 0.6280 0.3904 0.314 Uiso d . 1 H
H3w2 0.1768 0.6674 0.3920 0.314 Uiso d . 1 H
O4w 0.3481(10) 0.7070(7) 0.4243(4) 0.221(4) Uani d U 1 O
H4w1 0.3267 0.7661 0.4369 0.332 Uiso d . 1 H
H4w2 0.3841 0.7169 0.3852 0.332 Uiso d . 1 H
N1 0.4305(3) 0.4248(2) 0.19567(15) 0.0354(6) Uani d . 1 N
N2 0.6995(3) 0.3060(2) 0.17511(14) 0.0342(6) Uani d . 1 N
H2n 0.6349 0.2614 0.1697 0.041 Uiso calc R 1 H
N3 0.8168(3) 0.35199(18) 0.30673(14) 0.0297(6) Uani d . 1 N
N4 0.5098(3) 0.27348(19) 0.28776(14) 0.0331(6) Uani d . 1 N
H4n 0.5572 0.2242 0.2747 0.040 Uiso calc R 1 H
C1 0.4460(4) 0.5514(2) 0.28267(19) 0.0369(8) Uani d . 1 C
C2 0.4099(4) 0.5286(3) 0.2091(2) 0.0434(9) Uani d . 1 C
H2a 0.3096 0.5464 0.1971 0.052 Uiso calc R 1 H
H2b 0.4724 0.5662 0.1818 0.052 Uiso calc R 1 H
C3 0.4352(4) 0.4017(3) 0.1225(2) 0.0461(9) Uani d . 1 C
H3 0.4230 0.3318 0.1178 0.055 Uiso calc R 1 H
C4 0.3124(5) 0.4493(4) 0.0789(2) 0.0676(14) Uani d . 1 C
H4a 0.2200 0.4313 0.0949 0.101 Uiso calc R 1 H
H4b 0.3173 0.4282 0.0334 0.101 Uiso calc R 1 H
H4c 0.3232 0.5180 0.0810 0.101 Uiso calc R 1 H
C5 0.5854(4) 0.4270(3) 0.09812(19) 0.0478(9) Uani d . 1 C
H5a 0.6200 0.4846 0.1217 0.057 Uiso calc R 1 H
H5b 0.5726 0.4434 0.0510 0.057 Uiso calc R 1 H
C6 0.7054(4) 0.3503(3) 0.10633(18) 0.0437(9) Uani d . 1 C
C7 0.8520(5) 0.3994(4) 0.0976(2) 0.0605(12) Uani d . 1 C
H7a 0.9288 0.3525 0.1025 0.091 Uiso calc R 1 H
H7b 0.8678 0.4486 0.1311 0.091 Uiso calc R 1 H
H7c 0.8514 0.4279 0.0539 0.091 Uiso calc R 1 H
C8 0.6805(6) 0.2701(4) 0.0538(2) 0.0680(14) Uani d . 1 C
H8a 0.7564 0.2228 0.0598 0.102 Uiso calc R 1 H
H8b 0.6816 0.2974 0.0097 0.102 Uiso calc R 1 H
H8c 0.5878 0.2401 0.0591 0.102 Uiso calc R 1 H
C9 0.8320(4) 0.2545(3) 0.20323(19) 0.0390(8) Uani d . 1 C
H9a 0.8946 0.2396 0.1674 0.047 Uiso calc R 1 H
H9b 0.8034 0.1942 0.2232 0.047 Uiso calc R 1 H
C10 0.9158(3) 0.3153(3) 0.25586(19) 0.0363(8) Uani d . 1 C
H10a 0.9927 0.2767 0.2780 0.044 Uiso calc R 1 H
H10b 0.9609 0.3693 0.2343 0.044 Uiso calc R 1 H
C11 0.8758(4) 0.4434(2) 0.33442(18) 0.0351(7) Uani d . 1 C
H11a 0.9793 0.4364 0.3462 0.042 Uiso calc R 1 H
H11b 0.8278 0.4597 0.3747 0.042 Uiso calc R 1 H
C12 0.8517(4) 0.5244(2) 0.28285(19) 0.0353(7) Uani d . 1 C
C13 0.7915(4) 0.2768(2) 0.35952(18) 0.0371(8) Uani d . 1 C
H13 0.7753 0.2153 0.3362 0.045 Uiso calc R 1 H
C14 0.9222(5) 0.2632(3) 0.4099(2) 0.0571(11) Uani d . 1 C
H14a 1.0075 0.2489 0.3864 0.086 Uiso calc R 1 H
H14b 0.9031 0.2108 0.4395 0.086 Uiso calc R 1 H
H14c 0.9381 0.3212 0.4355 0.086 Uiso calc R 1 H
C15 0.6528(4) 0.2998(3) 0.39473(18) 0.0406(8) Uani d . 1 C
H15a 0.6443 0.3694 0.3978 0.049 Uiso calc R 1 H
H15b 0.6648 0.2752 0.4401 0.049 Uiso calc R 1 H
C16 0.5079(4) 0.2604(3) 0.36264(19) 0.0401(8) Uani d . 1 C
C17 0.3829(5) 0.3151(3) 0.3921(2) 0.0564(11) Uani d . 1 C
H17a 0.2916 0.2915 0.3725 0.085 Uiso calc R 1 H
H17b 0.3917 0.3826 0.3824 0.085 Uiso calc R 1 H
H17c 0.3868 0.3057 0.4397 0.085 Uiso calc R 1 H
C18 0.4958(5) 0.1517(3) 0.3772(2) 0.0602(12) Uani d . 1 C
H18a 0.4053 0.1276 0.3572 0.090 Uiso calc R 1 H
H18b 0.4990 0.1416 0.4248 0.090 Uiso calc R 1 H
H18c 0.5755 0.1183 0.3588 0.090 Uiso calc R 1 H
C19 0.3679(4) 0.2688(3) 0.2477(2) 0.0439(9) Uani d . 1 C
H19a 0.2962 0.2376 0.2739 0.053 Uiso calc R 1 H
H19b 0.3791 0.2304 0.2079 0.053 Uiso calc R 1 H
C20 0.3139(4) 0.3692(3) 0.2274(2) 0.0427(9) Uani d . 1 C
H20a 0.2294 0.3636 0.1961 0.051 Uiso calc R 1 H
H20b 0.2847 0.4034 0.2667 0.051 Uiso calc R 1 H

loop_
_atom_site_aniso_label
_atom_site_aniso_U_11
_atom_site_aniso_U_22
_atom_site_aniso_U_33
_atom_site_aniso_U_12
_atom_site_aniso_U_13
_atom_site_aniso_U_23
Co1 0.0215(2) 0.0215(2) 0.0262(2) 0.00172(15) -0.00051(15) -0.00124(16)
O1 0.0409(13) 0.0341(12) 0.0370(14) 0.0039(10) 0.0040(11) -0.0034(10)
O2 0.0475(16) 0.0405(15) 0.079(2) 0.0113(12) 0.0054(15) -0.0168(14)
O3 0.0377(12) 0.0299(12) 0.0379(14) -0.0011(10) -0.0004(10) 0.0040(10)
O4 0.0518(16) 0.0300(13) 0.070(2) -0.0114(11) -0.0112(14) 0.0099(12)
O1w 0.111(3) 0.096(3) 0.067(2) -0.014(3) 0.002(2) -0.014(2)
O2w 0.141(5) 0.230(7) 0.162(5) 0.005(5) 0.005(4) 0.004(5)
O3w 0.234(7) 0.165(6) 0.212(6) 0.005(5) -0.115(6) 0.001(5)
O4w 0.238(7) 0.235(7) 0.192(6) 0.029(6) 0.027(6) -0.023(6)
N1 0.0325(14) 0.0357(15) 0.0374(17) 0.0049(12) -0.0018(12) -0.0041(12)
N2 0.0357(15) 0.0325(14) 0.0342(16) 0.0029(12) 0.0011(12) -0.0058(11)
N3 0.0293(13) 0.0241(13) 0.0352(15) -0.0015(10) -0.0028(11) 0.0033(11)
N4 0.0332(14) 0.0264(13) 0.0396(16) -0.0020(11) 0.0021(12) -0.0042(11)
C1 0.0303(16) 0.0307(17) 0.050(2) 0.0009(13) 0.0062(15) -0.0038(15)
C2 0.046(2) 0.0342(19) 0.049(2) 0.0110(16) -0.0024(17) 0.0028(16)
C3 0.046(2) 0.052(2) 0.039(2) 0.0108(18) -0.0099(17) -0.0040(17)
C4 0.062(3) 0.087(4) 0.051(3) 0.017(3) -0.022(2) 0.000(2)
C5 0.055(2) 0.057(2) 0.031(2) 0.0110(19) -0.0004(17) 0.0043(17)
C6 0.050(2) 0.053(2) 0.0289(19) 0.0094(18) 0.0020(16) -0.0057(16)
C7 0.060(3) 0.072(3) 0.051(3) 0.005(2) 0.018(2) 0.011(2)
C8 0.077(3) 0.082(3) 0.044(3) 0.015(3) -0.002(2) -0.027(2)
C9 0.0373(18) 0.0316(17) 0.048(2) 0.0072(14) 0.0053(16) -0.0053(15)
C10 0.0213(14) 0.0348(18) 0.052(2) 0.0070(13) -0.0031(14) 0.0039(15)
C11 0.0358(17) 0.0269(16) 0.041(2) -0.0060(13) -0.0080(15) -0.0020(14)
C12 0.0342(17) 0.0278(16) 0.044(2) -0.0010(13) 0.0039(15) 0.0013(14)
C13 0.0405(18) 0.0280(16) 0.042(2) -0.0031(14) -0.0069(15) 0.0065(14)
C14 0.057(3) 0.054(2) 0.058(3) -0.004(2) -0.017(2) 0.021(2)
C15 0.050(2) 0.0376(19) 0.0343(19) -0.0066(16) 0.0030(16) 0.0037(15)
C16 0.0429(19) 0.0369(19) 0.041(2) -0.0108(15) 0.0100(16) 0.0024(15)
C17 0.055(2) 0.061(3) 0.056(3) -0.009(2) 0.023(2) -0.003(2)
C18 0.074(3) 0.042(2) 0.065(3) -0.017(2) 0.010(2) 0.013(2)
C19 0.0335(18) 0.0392(19) 0.059(2) -0.0085(15) -0.0007(17) -0.0075(17)
C20 0.0295(17) 0.042(2) 0.056(2) 0.0004(15) -0.0031(16) -0.0072(17)

loop_
_atom_type_symbol
_atom_type_description
_atom_type_scat_dispersion_real
_atom_type_scat_dispersion_imag
_atom_type_scat_source
C C 0.0033 0.0016 'International Tables Vol C Tables 4.2.6.8 and 6.1.1.4'
H H 0.0000 0.0000 'International Tables Vol C Tables 4.2.6.8 and 6.1.1.4'
N N 0.0061 0.0033 'International Tables Vol C Tables 4.2.6.8 and 6.1.1.4'
O O 0.0106 0.0060 'International Tables Vol C Tables 4.2.6.8 and 6.1.1.4'
Co Co 0.3494 0.9721 'International Tables Vol C Tables 4.2.6.8 and 6.1.1.4'

loop_
_geom_angle_atom_site_label_1
_geom_angle_atom_site_label_2
_geom_angle_atom_site_label_3
_geom_angle
_geom_angle_publ_flag
N1 Co1 N2 91.80(10) yes
N1 Co1 N3 177.00(10) yes
N1 Co1 N4 85.70(10) yes
N1 Co1 O1 79.20(10) yes
N1 Co1 O3 103.10(10) yes
N2 Co1 N3 85.70(10) yes
N2 Co1 N4 89.90(10) yes
N2 Co1 O1 169.40(10) yes
N2 Co1 O3 95.60(10) yes
N3 Co1 N4 92.60(10) yes
N3 Co1 O1 103.50(10) yes
N3 Co1 O3 79.00(10) yes
N4 Co1 O1 94.80(10) yes
N4 Co1 O3 169.50(10) yes
O1 Co1 O3 81.30(10) yes
C1 O1 Co1 111.6(2) no
C12 O3 Co1 111.0(2) no
H1w1 O1w H1w2 109.6 no
H2w1 O2w H2w2 108.3 no
H3w1 O3w H3w2 106.6 no
H4w1 O4w H4w2 102.2 no
C2 N1 C20 108.8(3) no
C2 N1 C3 113.4(3) no
C20 N1 C3 111.7(3) no
C2 N1 Co1 103.1(2) no
C20 N1 Co1 105.3(2) no
C3 N1 Co1 113.9(2) no
C9 N2 C6 117.6(3) no
C9 N2 Co1 106.9(2) no
C6 N2 Co1 118.2(2) no
C9 N2 H2n 104.1 no
C6 N2 H2n 104.1 no
Co1 N2 H2n 104.1 no
C11 N3 C10 108.9(3) no
C11 N3 C13 113.6(3) no
C10 N3 C13 111.5(3) no
C11 N3 Co1 104.21(19) no
C10 N3 Co1 105.58(19) no
C13 N3 Co1 112.5(2) no
C19 N4 C16 117.6(3) no
C19 N4 Co1 107.2(2) no
C16 N4 Co1 117.7(2) no
C19 N4 H4n 104.2 no
C16 N4 H4n 104.2 no
Co1 N4 H4n 104.2 no
O2 C1 O1 126.0(4) no
O2 C1 C2 116.7(3) no
O1 C1 C2 117.3(3) no
N1 C2 C1 110.9(3) no
N1 C2 H2a 109.5 no
C1 C2 H2a 109.5 no
N1 C2 H2b 109.5 no
C1 C2 H2b 109.5 no
H2a C2 H2b 108.1 no
N1 C3 C4 113.4(3) no
N1 C3 C5 110.1(3) no
C4 C3 C5 111.4(4) no
N1 C3 H3 107.2 no
C4 C3 H3 107.2 no
C5 C3 H3 107.2 no
C3 C4 H4a 109.5 no
C3 C4 H4b 109.5 no
H4a C4 H4b 109.5 no
C3 C4 H4c 109.5 no
H4a C4 H4c 109.5 no
H4b C4 H4c 109.5 no
C3 C5 C6 117.5(4) no
C3 C5 H5a 107.9 no
C6 C5 H5a 107.9 no
C3 C5 H5b 107.9 no
C6 C5 H5b 107.9 no
H5a C5 H5b 107.2 no
N2 C6 C7 111.6(3) no
N2 C6 C5 108.2(3) no
C7 C6 C5 108.1(4) no
N2 C6 C8 108.4(3) no
C7 C6 C8 109.8(4) no
C5 C6 C8 110.7(3) no
C6 C7 H7a 109.5 no
C6 C7 H7b 109.5 no
H7a C7 H7b 109.5 no
C6 C7 H7c 109.5 no
H7a C7 H7c 109.5 no
H7b C7 H7c 109.5 no
C6 C8 H8a 109.5 no
C6 C8 H8b 109.5 no
H8a C8 H8b 109.5 no
C6 C8 H8c 109.5 no
H8a C8 H8c 109.5 no
H8b C8 H8c 109.5 no
N2 C9 C10 111.2(3) no
N2 C9 H9a 109.4 no
C10 C9 H9a 109.4 no
N2 C9 H9b 109.4 no
C10 C9 H9b 109.4 no
H9a C9 H9b 108.0 no
N3 C10 C9 110.9(3) no
N3 C10 H10a 109.5 no
C9 C10 H10a 109.5 no
N3 C10 H10b 109.5 no
C9 C10 H10b 109.5 no
H10a C10 H10b 108.1 no
N3 C11 C12 110.1(3) no
N3 C11 H11a 109.6 no
C12 C11 H11a 109.6 no
N3 C11 H11b 109.6 no
C12 C11 H11b 109.6 no
H11a C11 H11b 108.2 no
O3 C12 O4 125.5(3) no
O3 C12 C11 118.4(3) no
O4 C12 C11 116.2(3) no
N3 C13 C15 110.3(3) no
N3 C13 C14 113.4(3) no
C15 C13 C14 111.4(3) no
N3 C13 H13 107.1 no
C15 C13 H13 107.1 no
C14 C13 H13 107.1 no
C13 C14 H14a 109.5 no
C13 C14 H14b 109.5 no
H14a C14 H14b 109.5 no
C13 C14 H14c 109.5 no
H14a C14 H14c 109.5 no
H14b C14 H14c 109.5 no
C13 C15 C16 117.2(3) no
C13 C15 H15a 108.0 no
C16 C15 H15a 108.0 no
C13 C15 H15b 108.0 no
C16 C15 H15b 108.0 no
H15a C15 H15b 107.2 no
N4 C16 C17 112.3(3) no
N4 C16 C15 107.8(3) no
C17 C16 C15 108.3(3) no
N4 C16 C18 108.1(3) no
C17 C16 C18 110.4(3) no
C15 C16 C18 109.8(3) no
C16 C17 H17a 109.5 no
C16 C17 H17b 109.5 no
H17a C17 H17b 109.5 no
C16 C17 H17c 109.5 no
H17a C17 H17c 109.5 no
H17b C17 H17c 109.5 no
C16 C18 H18a 109.5 no
C16 C18 H18b 109.5 no
H18a C18 H18b 109.5 no
C16 C18 H18c 109.5 no
H18a C18 H18c 109.5 no
H18b C18 H18c 109.5 no
N4 C19 C20 111.3(3) no
N4 C19 H19a 109.4 no
C20 C19 H19a 109.4 no
N4 C19 H19b 109.4 no
C20 C19 H19b 109.4 no
H19a C19 H19b 108.0 no
N1 C20 C19 110.8(3) no
N1 C20 H20a 109.5 no
C19 C20 H20a 109.5 no
N1 C20 H20b 109.5 no
C19 C20 H20b 109.5 no
H20a C20 H20b 108.1 no

loop_
_geom_bond_atom_site_label_1
_geom_bond_atom_site_label_2
_geom_bond_distance
_geom_bond_publ_flag
Co1 N1 2.104(3) yes
Co1 N2 2.105(3) yes
Co1 N3 2.088(3) yes
Co1 N4 2.099(3) yes
Co1 O1 2.114(2) yes
Co1 O3 2.116(2) yes
O1 C1 1.274(4) no
O2 C1 1.230(4) no
O3 C12 1.251(4) no
O4 C12 1.252(4) no
O1w H1w1 0.85 no
O1w H1w2 0.85 no
O2w H2w1 0.85 no
O2w H2w2 0.86 no
O3w H3w1 0.86 no
O3w H3w2 0.88 no
O4w H4w1 0.88 no
O4w H4w2 0.88 no
N1 C2 1.479(4) no
N1 C20 1.494(5) no
N1 C3 1.501(5) no
N2 C9 1.490(4) no
N2 C6 1.511(5) no
N2 H2n 0.8600 no
N3 C11 1.474(4) no
N3 C10 1.497(4) no
N3 C13 1.512(4) no
N4 C19 1.487(4) no
N4 C16 1.510(5) no
N4 H4n 0.8600 no
C1 C2 1.520(5) no
C2 H2a 0.9700 no
C2 H2b 0.9700 no
C3 C4 1.531(5) no
C3 C5 1.534(6) no
C3 H3 0.9800 no
C4 H4a 0.9600 no
C4 H4b 0.9600 no
C4 H4c 0.9600 no
C5 C6 1.535(5) no
C5 H5a 0.9700 no
C5 H5b 0.9700 no
C6 C7 1.529(6) no
C6 C8 1.537(6) no
C7 H7a 0.9600 no
C7 H7b 0.9600 no
C7 H7c 0.9600 no
C8 H8a 0.9600 no
C8 H8b 0.9600 no
C8 H8c 0.9600 no
C9 C10 1.519(5) no
C9 H9a 0.9700 no
C9 H9b 0.9700 no
C10 H10a 0.9700 no
C10 H10b 0.9700 no
C11 C12 1.531(5) no
C11 H11a 0.9700 no
C11 H11b 0.9700 no
C13 C15 1.529(5) no
C13 C14 1.530(5) no
C13 H13 0.9800 no
C14 H14a 0.9600 no
C14 H14b 0.9600 no
C14 H14c 0.9600 no
C15 C16 1.541(5) no
C15 H15a 0.9700 no
C15 H15b 0.9700 no
C16 C17 1.526(5) no
C16 C18 1.541(5) no
C17 H17a 0.9600 no
C17 H17b 0.9600 no
C17 H17c 0.9600 no
C18 H18a 0.9600 no
C18 H18b 0.9600 no
C18 H18c 0.9600 no
C19 C20 1.524(5) no
C19 H19a 0.9700 no
C19 H19b 0.9700 no
C20 H20a 0.9700 no
C20 H20b 0.9700 no

loop_
_geom_hbond_atom_site_label_D
_geom_hbond_atom_site_label_H
_geom_hbond_atom_site_label_A
_geom_hbond_site_symmetry_A
_geom_hbond_distance_DH
_geom_hbond_distance_HA
_geom_hbond_distance_DA
_geom_hbond_angle_DHA
_geom_hbond_publ_flag
N2 H2n O4 2_645 0.86 2.44 3.164(4) 143 yes
N4 H4n O4 2_645 0.86 2.22 2.993(4) 150 yes
O1w H1w1 O1 . 0.85 2.06 2.901(4) 169 yes
O1w H1w2 O4w . 0.85 2.30 2.950(10) 133 yes
O2w H2w1 O1w . 0.85 2.00 2.827(8) 164 yes
O2w H2w2 O3w 3_666 0.86 1.87 2.570(10) 138 yes
O3w H3w1 O4 1_455 0.86 2.17 2.817(7) 132 yes
O3w H3w2 O4w . 0.88 1.75 2.400(10) 128 yes
O4w H4w2 O2 . 0.88 2.06 2.704(9) 129 yes

loop_
_geom_torsion_atom_site_label_1
_geom_torsion_atom_site_label_2
_geom_torsion_atom_site_label_3
_geom_torsion_atom_site_label_4
_geom_torsion
_geom_torsion_publ_flag
N3 Co1 O1 C1 154.5(2) no
N4 Co1 O1 C1 -111.7(2) no
N1 Co1 O1 C1 -27.0(2) no
N2 Co1 O1 C1 4.2(7) no
O3 Co1 O1 C1 78.1(2) no
N3 Co1 O3 C12 -29.1(2) no
N4 Co1 O3 C12 7.7(7) no
N1 Co1 O3 C12 153.2(2) no
N2 Co1 O3 C12 -113.7(2) no
O1 Co1 O3 C12 76.5(2) no
N4 Co1 N1 C2 131.7(2) no
N2 Co1 N1 C2 -138.6(2) no
O1 Co1 N1 C2 36.0(2) no
O3 Co1 N1 C2 -42.4(2) no
N4 Co1 N1 C20 17.7(2) no
N2 Co1 N1 C20 107.4(2) no
O1 Co1 N1 C20 -78.1(2) no
O3 Co1 N1 C20 -156.4(2) no
N4 Co1 N1 C3 -105.0(3) no
N2 Co1 N1 C3 -15.2(3) no
O1 Co1 N1 C3 159.3(3) no
O3 Co1 N1 C3 81.0(3) no
N3 Co1 N2 C9 7.7(2) no
N4 Co1 N2 C9 -84.9(2) no
N1 Co1 N2 C9 -170.5(2) no
O1 Co1 N2 C9 158.8(5) no
O3 Co1 N2 C9 86.2(2) no
N3 Co1 N2 C6 -127.7(3) no
N4 Co1 N2 C6 139.8(3) no
N1 Co1 N2 C6 54.1(3) no
O1 Co1 N2 C6 23.4(7) no
O3 Co1 N2 C6 -49.2(3) no
N4 Co1 N3 C11 -137.8(2) no
N2 Co1 N3 C11 132.5(2) no
O1 Co1 N3 C11 -42.3(2) no
O3 Co1 N3 C11 35.9(2) no
N4 Co1 N3 C10 107.5(2) no
N2 Co1 N3 C10 17.8(2) no
O1 Co1 N3 C10 -156.96(19) no
O3 Co1 N3 C10 -78.8(2) no
N4 Co1 N3 C13 -14.3(2) no
N2 Co1 N3 C13 -104.0(2) no
O1 Co1 N3 C13 81.2(2) no
O3 Co1 N3 C13 159.4(2) no
N3 Co1 N4 C19 -169.5(2) no
N1 Co1 N4 C19 8.0(2) no
N2 Co1 N4 C19 -83.8(2) no
O1 Co1 N4 C19 86.7(2) no
O3 Co1 N4 C19 154.4(5) no
N3 Co1 N4 C16 55.2(2) no
N1 Co1 N4 C16 -127.3(2) no
N2 Co1 N4 C16 140.9(2) no
O1 Co1 N4 C16 -48.5(2) no
O3 Co1 N4 C16 19.1(7) no
Co1 O1 C1 O2 -169.5(3) no
Co1 O1 C1 C2 10.1(4) no
C20 N1 C2 C1 70.2(4) no
C3 N1 C2 C1 -164.9(3) no
Co1 N1 C2 C1 -41.3(3) no
O2 C1 C2 N1 -157.9(3) no
O1 C1 C2 N1 22.4(5) no
C2 N1 C3 C4 -47.2(5) no
C20 N1 C3 C4 76.2(4) no
Co1 N1 C3 C4 -164.7(3) no
C2 N1 C3 C5 78.4(4) no
C20 N1 C3 C5 -158.3(3) no
Co1 N1 C3 C5 -39.1(4) no
N1 C3 C5 C6 86.6(4) no
C4 C3 C5 C6 -146.7(4) no
C9 N2 C6 C7 -41.5(4) no
Co1 N2 C6 C7 89.2(3) no
C9 N2 C6 C5 -160.3(3) no
Co1 N2 C6 C5 -29.5(4) no
C9 N2 C6 C8 79.6(4) no
Co1 N2 C6 C8 -149.7(3) no
C3 C5 C6 N2 -43.3(5) no
C3 C5 C6 C7 -164.3(3) no
C3 C5 C6 C8 75.4(5) no
C6 N2 C9 C10 103.4(4) no
Co1 N2 C9 C10 -32.3(3) no
C11 N3 C10 C9 -152.0(3) no
C13 N3 C10 C9 81.9(3) no
Co1 N3 C10 C9 -40.6(3) no
N2 C9 C10 N3 50.6(4) no
C10 N3 C11 C12 73.6(3) no
C13 N3 C11 C12 -161.5(3) no
Co1 N3 C11 C12 -38.7(3) no
Co1 O3 C12 O4 -164.2(3) no
Co1 O3 C12 C11 14.3(4) no
N3 C11 C12 O3 17.4(4) no
N3 C11 C12 O4 -164.0(3) no
C11 N3 C13 C15 77.0(3) no
C10 N3 C13 C15 -159.6(3) no
Co1 N3 C13 C15 -41.1(3) no
C11 N3 C13 C14 -48.8(4) no
C10 N3 C13 C14 74.7(4) no
Co1 N3 C13 C14 -166.9(3) no
N3 C13 C15 C16 87.4(4) no
C14 C13 C15 C16 -145.8(3) no
C19 N4 C16 C17 -42.7(4) no
Co1 N4 C16 C17 87.9(3) no
C19 N4 C16 C15 -162.0(3) no
Co1 N4 C16 C15 -31.3(4) no
C19 N4 C16 C18 79.3(4) no
Co1 N4 C16 C18 -150.1(3) no
C13 C15 C16 N4 -41.4(4) no
C13 C15 C16 C17 -163.2(3) no
C13 C15 C16 C18 76.2(4) no
C16 N4 C19 C20 102.7(4) no
Co1 N4 C19 C20 -32.6(4) no
C2 N1 C20 C19 -150.4(3) no
C3 N1 C20 C19 83.7(4) no
Co1 N1 C20 C19 -40.4(3) no
N4 C19 C20 N1 50.8(4) no
